data_2101868
loop_
_publ_author_name
'Hibble, S. J.'
'Fawcett, I. D.'
'Hannon, A. C.'

_publ_section_title
;
 Structure of Two Disordered Molybdates, Li~2~Mo^IV^O~3~ and
 Li~4~Mo~3~^IV^O~8~, from Total Neutron Scattering
;
_journal_issue 4
_journal_name_full 'Acta Crystallographica Section B'
_journal_page_first 604
_journal_page_last 612
_journal_paper_doi 10.1107/S0108768197003844
_journal_volume 53
_journal_year 1997
_chemical_formula_sum 'Li2 Mo O3'
_symmetry_cell_setting rhombohedral
_symmetry_space_group_name_Hall '-R 3 2"'
_symmetry_space_group_name_H-M 'R -3 m :H'
_cell_angle_alpha 90.0
_cell_angle_beta 90.0
_cell_angle_gamma 120.0
_cell_formula_units_Z 2
_cell_length_a 2.878(7)
_cell_length_b 2.878(7)
_cell_length_c 14.9119(4)
_cell_volume 107.0(4)
_diffrn_radiation_probe neutron
_diffrn_radiation_type neutron
_cod_data_source_file ab0367.cif
_cod_data_source_block ab0367a
_cod_original_sg_symbol_H-M 'R -3 m {hexagonal axes}'
_cod_original_formula_sum 'Li2 Mo1 O3'
_cod_database_code 2101868

loop_
_atom_site_label
_atom_site_fract_x
_atom_site_fract_y
_atom_site_fract_z
_atom_site_occupancy
Li1 .0 .0 .5 0.3333
Mo .0 .0 .5 0.6667
Li2 .0 .0 .0 1.0
O .0 .0 .24500(10) 1.0
